data_2230136
loop_
_publ_author_name
'Saraswathi, B. S.'
'Foro, Sabine'
'Gowda, B. Thimme'

_publ_section_title
;
 <i>N</i>-(3-Chlorophenyl)-<i>N</i>'-(2-methylphenyl)succinamide
 monohydrate
;
_journal_coeditor_code RZ2582
_journal_issue 5
_journal_name_full 'Acta Crystallographica Section E'
_journal_page_first o1223
_journal_paper_doi 10.1107/S1600536811014942
_journal_volume 67
_journal_year 2011
_chemical_formula_iupac 'C17 H17 Cl N2 O2, H2 O'
_chemical_formula_moiety 'C17 H17 Cl N2 O2, H2 O'
_chemical_formula_sum 'C17 H19 Cl N2 O3'
_chemical_formula_weight 334.79
_chemical_name_common
;
<i>N</i>-(3-Chlorophenyl)-<i>N</i>'-(2-methylphenyl)succinamide monohydrate
;
_chemical_name_systematic
;
<i>N</i>-(3-Chlorophenyl)-<i>N</i>'-(2-methylphenyl)butanediamide monohydrate
;
_space_group_IT_number 14
_symmetry_cell_setting monoclinic
_symmetry_space_group_name_Hall '-P 2ybc'
_symmetry_space_group_name_H-M 'P 1 21/c 1'
_atom_sites_solution_hydrogens geom
_atom_sites_solution_primary direct
_atom_sites_solution_secondary difmap
_audit_creation_method SHELXL-97
_cell_angle_alpha 90.00
_cell_angle_beta 90.11(2)
_cell_angle_gamma 90.00
_cell_formula_units_Z 4
_cell_length_a 14.875(4)
_cell_length_b 13.908(3)
_cell_length_c 8.088(2)
_cell_measurement_reflns_used 1620
_cell_measurement_temperature 293(2)
_cell_measurement_theta_max 27.86
_cell_measurement_theta_min 2.73
_cell_volume 1673.3(7)
_computing_cell_refinement
;
CrysAlis RED (Oxford Diffraction, 2009)
;
_computing_data_collection
;
CrysAlis CCD (Oxford Diffraction, 2009)
;
_computing_data_reduction
;
CrysAlis RED (Oxford Diffraction, 2009)
;
_computing_molecular_graphics 'PLATON (Spek, 2009)'
_computing_publication_material 'SHELXL97 (Sheldrick, 2008)'
_computing_structure_refinement 'SHELXL97 (Sheldrick, 2008)'
_computing_structure_solution 'SHELXS97 (Sheldrick, 2008)'
_diffrn_ambient_temperature 293(2)
_diffrn_measured_fraction_theta_full 0.985
_diffrn_measured_fraction_theta_max 0.985
_diffrn_measurement_device_type
;
Oxford Diffraction Xcalibur diffractometer
with a Sapphire CCD detector
;
_diffrn_measurement_method
;
Rotation method data acquisition using \w
;
_diffrn_radiation_monochromator graphite
_diffrn_radiation_source 'fine-focus sealed tube'
_diffrn_radiation_type MoK\a
_diffrn_radiation_wavelength 0.71073
_diffrn_reflns_av_R_equivalents 0.0737
_diffrn_reflns_av_sigmaI/netI 0.1066
_diffrn_reflns_limit_h_max 14
_diffrn_reflns_limit_h_min -18
_diffrn_reflns_limit_k_max 16
_diffrn_reflns_limit_k_min -16
_diffrn_reflns_limit_l_max 8
_diffrn_reflns_limit_l_min -9
_diffrn_reflns_number 6273
_diffrn_reflns_theta_full 25.51
_diffrn_reflns_theta_max 25.51
_diffrn_reflns_theta_min 2.74
_diffrn_standards_decay_% 0
_exptl_absorpt_coefficient_mu 0.244
_exptl_absorpt_correction_T_max 0.9807
_exptl_absorpt_correction_T_min 0.9001
_exptl_absorpt_correction_type multi-scan
_exptl_absorpt_process_details
;
(CrysAlis RED; Oxford Diffraction, 2009)
;
_exptl_crystal_colour colourless
_exptl_crystal_density_diffrn 1.329
_exptl_crystal_density_method 'not measured'
_exptl_crystal_description needle
_exptl_crystal_F_000 704
_exptl_crystal_size_max 0.44
_exptl_crystal_size_mid 0.12
_exptl_crystal_size_min 0.08
_refine_diff_density_max 0.661
_refine_diff_density_min -0.271
_refine_ls_extinction_method none
_refine_ls_goodness_of_fit_ref 1.144
_refine_ls_hydrogen_treatment mixed
_refine_ls_matrix_type full
_refine_ls_number_parameters 221
_refine_ls_number_reflns 3080
_refine_ls_number_restraints 5
_refine_ls_restrained_S_all 1.143
_refine_ls_R_factor_all 0.2231
_refine_ls_R_factor_gt 0.1154
_refine_ls_shift/su_max 0.010
_refine_ls_shift/su_mean 0.001
_refine_ls_structure_factor_coef Fsqd
_refine_ls_weighting_details 'calc w=1/[\s^2^(Fo^2^)+(0.1040P)^2^+1.4616P] where P=(Fo^2^+2Fc^2^)/3'
_refine_ls_weighting_scheme calc
_refine_ls_wR_factor_gt 0.2385
_refine_ls_wR_factor_ref 0.2853
_reflns_number_gt 1436
_reflns_number_total 3080
_reflns_threshold_expression I>2\s(I)
_cod_data_source_file rz2582.cif
_cod_data_source_block I
_cod_original_sg_symbol_H-M 'P 21/c'
_cod_database_code 2230136
_cod_database_fobs_code 2230136

loop_
_symmetry_equiv_pos_as_xyz
'x, y, z'
'-x, y+1/2, -z+1/2'
'-x, -y, -z'
'x, -y-1/2, z-1/2'

loop_
_atom_site_type_symbol
_atom_site_label
_atom_site_fract_x
_atom_site_fract_y
_atom_site_fract_z
_atom_site_U_iso_or_equiv
_atom_site_adp_type
_atom_site_calc_flag
_atom_site_refinement_flags
_atom_site_occupancy
_atom_site_symmetry_multiplicity
_atom_site_disorder_assembly
_atom_site_disorder_group
Cl Cl1 0.24505(16) 0.43031(14) 0.5534(3) 0.0888(8) Uani d . 1 1 . .
O O1 0.4988(3) 0.2577(3) 0.2806(6) 0.0588(13) Uani d . 1 1 . .
O O2 0.6939(3) 0.1531(3) 0.3675(5) 0.0509(12) Uani d . 1 1 . .
N N1 0.4157(4) 0.1301(4) 0.3620(7) 0.0526(14) Uani d D 1 1 . .
H H1N 0.414(4) 0.0680(15) 0.367(8) 0.063 Uiso d D 1 1 . .
N N2 0.7588(4) 0.2301(4) 0.1544(6) 0.0511(15) Uani d D 1 1 . .
H H2N 0.757(4) 0.246(4) 0.052(3) 0.061 Uiso d D 1 1 . .
C C1 0.3450(4) 0.1731(5) 0.4498(8) 0.0480(17) Uani d . 1 1 . .
C C2 0.3334(4) 0.2716(4) 0.4599(8) 0.0497(17) Uani d . 1 1 . .
H H2 0.3746 0.3134 0.4120 0.060 Uiso calc R 1 1 . .
C C3 0.2595(5) 0.3062(5) 0.5426(9) 0.0571(19) Uani d . 1 1 . .
C C4 0.1978(5) 0.2489(6) 0.6174(9) 0.0622(19) Uani d . 1 1 . .
H H4 0.1488 0.2749 0.6729 0.075 Uiso calc R 1 1 . .
C C5 0.2105(5) 0.1503(5) 0.6079(10) 0.072(2) Uani d . 1 1 . .
H H5 0.1695 0.1093 0.6582 0.087 Uiso calc R 1 1 . .
C C6 0.2826(5) 0.1127(5) 0.5254(9) 0.062(2) Uani d . 1 1 . .
H H6 0.2900 0.0464 0.5198 0.074 Uiso calc R 1 1 . .
C C7 0.4836(4) 0.1708(5) 0.2793(8) 0.0446(16) Uani d . 1 1 . .
C C8 0.5394(4) 0.1008(5) 0.1842(8) 0.0542(18) Uani d . 1 1 . .
H H8A 0.5022 0.0715 0.0994 0.065 Uiso calc R 1 1 . .
H H8B 0.5591 0.0502 0.2585 0.065 Uiso calc R 1 1 . .
C C9 0.6221(5) 0.1455(5) 0.1022(8) 0.0540(18) Uani d . 1 1 . .
H H9A 0.6479 0.0991 0.0263 0.065 Uiso calc R 1 1 . .
H H9B 0.6033 0.2009 0.0380 0.065 Uiso calc R 1 1 . .
C C10 0.6931(4) 0.1764(4) 0.2227(8) 0.0404(15) Uani d . 1 1 . .
C C11 0.8362(5) 0.2665(5) 0.2395(7) 0.0478(17) Uani d . 1 1 . .
C C12 0.9000(5) 0.2044(5) 0.3062(8) 0.059(2) Uani d . 1 1 . .
C C13 0.9760(5) 0.2453(7) 0.3794(9) 0.073(2) Uani d . 1 1 . .
H H13 1.0195 0.2058 0.4264 0.087 Uiso calc R 1 1 . .
C C14 0.9870(6) 0.3428(8) 0.3827(10) 0.083(3) Uani d . 1 1 . .
H H14 1.0384 0.3685 0.4312 0.100 Uiso calc R 1 1 . .
C C15 0.9247(6) 0.4031(6) 0.3169(11) 0.081(3) Uani d . 1 1 . .
H H15 0.9335 0.4693 0.3196 0.097 Uiso calc R 1 1 . .
C C16 0.8483(6) 0.3649(5) 0.2460(9) 0.066(2) Uani d . 1 1 . .
H H16 0.8047 0.4056 0.2024 0.079 Uiso calc R 1 1 . .
C C17 0.8932(6) 0.0992(6) 0.2956(10) 0.087(3) Uani d . 1 1 . .
H H17A 0.8438 0.0775 0.3621 0.131 Uiso calc R 1 1 . .
H H17B 0.9479 0.0708 0.3352 0.131 Uiso calc R 1 1 . .
H H17C 0.8834 0.0807 0.1827 0.131 Uiso calc R 1 1 . .
O O3 0.5938(4) 0.0811(3) 0.6426(6) 0.0690(15) Uani d D 1 1 . .
H H31O 0.614(5) 0.098(5) 0.549(5) 0.104 Uiso d D 1 1 . .
H H32O 0.561(5) 0.125(4) 0.679(8) 0.104 Uiso d D 1 1 . .

loop_
_atom_site_aniso_label
_atom_site_aniso_U_11
_atom_site_aniso_U_22
_atom_site_aniso_U_33
_atom_site_aniso_U_12
_atom_site_aniso_U_13
_atom_site_aniso_U_23
Cl1 0.0963(17) 0.0478(12) 0.1224(19) 0.0147(12) 0.0074(14) -0.0092(12)
O1 0.062(3) 0.036(3) 0.079(3) -0.011(2) 0.007(2) -0.005(2)
O2 0.054(3) 0.055(3) 0.044(3) 0.002(2) 0.006(2) 0.005(2)
N1 0.047(3) 0.036(3) 0.074(4) -0.002(3) 0.006(3) 0.004(3)
N2 0.059(4) 0.056(4) 0.039(3) 0.004(3) 0.006(3) 0.005(3)
C1 0.046(4) 0.046(4) 0.052(4) -0.007(3) -0.006(3) 0.001(3)
C2 0.044(4) 0.042(4) 0.062(4) -0.001(3) -0.001(4) -0.001(3)
C3 0.059(5) 0.048(4) 0.065(4) -0.001(4) -0.006(4) -0.008(4)
C4 0.053(4) 0.069(5) 0.066(5) 0.005(4) 0.007(4) -0.003(4)
C5 0.067(5) 0.059(5) 0.091(6) -0.009(4) 0.017(5) 0.003(4)
C6 0.064(5) 0.048(4) 0.075(5) -0.004(4) 0.013(4) -0.001(4)
C7 0.040(4) 0.042(4) 0.052(4) -0.002(3) -0.002(3) -0.002(3)
C8 0.055(4) 0.040(4) 0.067(4) -0.007(3) -0.006(4) -0.011(3)
C9 0.068(5) 0.048(4) 0.046(4) 0.004(4) 0.003(4) -0.010(3)
C10 0.049(4) 0.036(3) 0.036(4) 0.004(3) 0.004(3) -0.007(3)
C11 0.047(4) 0.058(4) 0.039(4) 0.002(4) 0.002(3) -0.002(3)
C12 0.062(5) 0.058(5) 0.056(4) 0.002(4) 0.019(4) 0.002(4)
C13 0.046(5) 0.098(7) 0.073(5) 0.002(5) 0.000(4) -0.008(5)
C14 0.057(5) 0.111(8) 0.082(6) -0.019(6) 0.007(5) -0.016(6)
C15 0.082(6) 0.061(5) 0.099(7) -0.014(5) 0.008(6) -0.006(5)
C16 0.069(5) 0.051(5) 0.076(5) -0.009(4) 0.007(4) -0.006(4)
C17 0.089(7) 0.071(6) 0.102(7) 0.010(5) 0.014(5) 0.000(5)
O3 0.091(4) 0.034(3) 0.083(4) 0.008(3) 0.028(3) 0.008(3)

loop_
_atom_type_symbol
_atom_type_description
_atom_type_scat_dispersion_real
_atom_type_scat_dispersion_imag
_atom_type_scat_source
C C 0.0033 0.0016 'International Tables Vol C Tables 4.2.6.8 and 6.1.1.4'
H H 0.0000 0.0000 'International Tables Vol C Tables 4.2.6.8 and 6.1.1.4'
Cl Cl 0.1484 0.1585 'International Tables Vol C Tables 4.2.6.8 and 6.1.1.4'
N N 0.0061 0.0033 'International Tables Vol C Tables 4.2.6.8 and 6.1.1.4'
O O 0.0106 0.0060 'International Tables Vol C Tables 4.2.6.8 and 6.1.1.4'

loop_
_geom_angle_atom_site_label_1
_geom_angle_atom_site_label_2
_geom_angle_atom_site_label_3
_geom_angle_site_symmetry_1
_geom_angle_site_symmetry_3
_geom_angle
_geom_angle_publ_flag
C7 N1 C1 . . 129.7(6) ?
C7 N1 H1N . . 118(4) ?
C1 N1 H1N . . 113(4) ?
C10 N2 C11 . . 125.5(5) ?
C10 N2 H2N . . 121(5) ?
C11 N2 H2N . . 113(5) ?
C2 C1 C6 . . 119.2(6) ?
C2 C1 N1 . . 123.0(6) ?
C6 C1 N1 . . 117.8(6) ?
C3 C2 C1 . . 118.3(6) ?
C3 C2 H2 . . 120.8 ?
C1 C2 H2 . . 120.8 ?
C4 C3 C2 . . 123.6(7) ?
C4 C3 Cl1 . . 118.4(6) ?
C2 C3 Cl1 . . 118.0(6) ?
C3 C4 C5 . . 117.6(7) ?
C3 C4 H4 . . 121.2 ?
C5 C4 H4 . . 121.2 ?
C6 C5 C4 . . 120.8(7) ?
C6 C5 H5 . . 119.6 ?
C4 C5 H5 . . 119.6 ?
C5 C6 C1 . . 120.5(7) ?
C5 C6 H6 . . 119.7 ?
C1 C6 H6 . . 119.7 ?
O1 C7 N1 . . 123.5(6) ?
O1 C7 C8 . . 122.8(6) ?
N1 C7 C8 . . 113.7(6) ?
C7 C8 C9 . . 114.0(5) ?
C7 C8 H8A . . 108.8 ?
C9 C8 H8A . . 108.8 ?
C7 C8 H8B . . 108.8 ?
C9 C8 H8B . . 108.8 ?
H8A C8 H8B . . 107.7 ?
C10 C9 C8 . . 113.6(5) ?
C10 C9 H9A . . 108.9 ?
C8 C9 H9A . . 108.8 ?
C10 C9 H9B . . 108.8 ?
C8 C9 H9B . . 108.8 ?
H9A C9 H9B . . 107.7 ?
O2 C10 N2 . . 122.4(6) ?
O2 C10 C9 . . 123.8(6) ?
N2 C10 C9 . . 113.7(5) ?
C16 C11 C12 . . 120.8(7) ?
C16 C11 N2 . . 118.2(6) ?
C12 C11 N2 . . 120.9(6) ?
C11 C12 C13 . . 117.6(7) ?
C11 C12 C17 . . 123.3(7) ?
C13 C12 C17 . . 119.1(8) ?
C14 C13 C12 . . 120.6(8) ?
C14 C13 H13 . . 119.7 ?
C12 C13 H13 . . 119.7 ?
C15 C14 C13 . . 121.6(9) ?
C15 C14 H14 . . 119.2 ?
C13 C14 H14 . . 119.2 ?
C14 C15 C16 . . 119.1(8) ?
C14 C15 H15 . . 120.4 ?
C16 C15 H15 . . 120.4 ?
C15 C16 C11 . . 120.3(8) ?
C15 C16 H16 . . 119.8 ?
C11 C16 H16 . . 119.8 ?
C12 C17 H17A . . 109.5 ?
C12 C17 H17B . . 109.5 ?
H17A C17 H17B . . 109.5 ?
C12 C17 H17C . . 109.5 ?
H17A C17 H17C . . 109.5 ?
H17B C17 H17C . . 109.5 ?
H31O O3 H32O . . 108(3) ?

loop_
_geom_bond_atom_site_label_1
_geom_bond_atom_site_label_2
_geom_bond_site_symmetry_2
_geom_bond_distance
_geom_bond_publ_flag
Cl1 C3 . 1.742(7) ?
O1 C7 . 1.230(7) ?
O2 C10 . 1.215(7) ?
N1 C7 . 1.338(8) ?
N1 C1 . 1.404(8) ?
N1 H1N . 0.86(2) ?
N2 C10 . 1.350(8) ?
N2 C11 . 1.432(8) ?
N2 H2N . 0.86(2) ?
C1 C2 . 1.384(9) ?
C1 C6 . 1.393(9) ?
C2 C3 . 1.375(9) ?
C2 H2 . 0.9300 ?
C3 C4 . 1.358(9) ?
C4 C5 . 1.386(9) ?
C4 H4 . 0.9300 ?
C5 C6 . 1.368(10) ?
C5 H5 . 0.9300 ?
C6 H6 . 0.9300 ?
C7 C8 . 1.494(9) ?
C8 C9 . 1.531(9) ?
C8 H8A . 0.9700 ?
C8 H8B . 0.9700 ?
C9 C10 . 1.499(9) ?
C9 H9A . 0.9700 ?
C9 H9B . 0.9700 ?
C11 C16 . 1.381(9) ?
C11 C12 . 1.391(9) ?
C12 C13 . 1.396(10) ?
C12 C17 . 1.469(10) ?
C13 C14 . 1.366(11) ?
C13 H13 . 0.9300 ?
C14 C15 . 1.357(11) ?
C14 H14 . 0.9300 ?
C15 C16 . 1.378(11) ?
C15 H15 . 0.9300 ?
C16 H16 . 0.9300 ?
C17 H17A . 0.9600 ?
C17 H17B . 0.9600 ?
C17 H17C . 0.9600 ?
O3 H31O . 0.85(2) ?
O3 H32O . 0.84(2) ?

loop_
_geom_hbond_atom_site_label_D
_geom_hbond_atom_site_label_H
_geom_hbond_atom_site_label_A
_geom_hbond_site_symmetry_A
_geom_hbond_distance_DH
_geom_hbond_distance_HA
_geom_hbond_distance_DA
_geom_hbond_angle_DHA
N1 H1N O3 3_656 0.86(2) 2.08(2) 2.940(7) 175(6)
N2 H2N O2 4_565 0.86(2) 2.25(4) 2.991(7) 145(6)
O3 H31O O2 . 0.85(2) 2.04(3) 2.861(6) 163(8)
O3 H32O O1 4_566 0.84(2) 2.05(3) 2.877(6) 171(9)

loop_
_geom_torsion_atom_site_label_1
_geom_torsion_atom_site_label_2
_geom_torsion_atom_site_label_3
_geom_torsion_atom_site_label_4
_geom_torsion_site_symmetry_1
_geom_torsion_site_symmetry_2
_geom_torsion_site_symmetry_3
_geom_torsion_site_symmetry_4
_geom_torsion
_geom_torsion_publ_flag
C7 N1 C1 C2 . . . . 2.1(11) ?
C7 N1 C1 C6 . . . . -180.0(7) ?
C6 C1 C2 C3 . . . . -1.0(10) ?
N1 C1 C2 C3 . . . . 177.0(6) ?
C1 C2 C3 C4 . . . . 1.1(10) ?
C1 C2 C3 Cl1 . . . . -179.5(5) ?
C2 C3 C4 C5 . . . . -0.4(11) ?
Cl1 C3 C4 C5 . . . . -179.9(6) ?
C3 C4 C5 C6 . . . . -0.2(12) ?
C4 C5 C6 C1 . . . . 0.3(12) ?
C2 C1 C6 C5 . . . . 0.3(11) ?
N1 C1 C6 C5 . . . . -177.7(7) ?
C1 N1 C7 O1 . . . . 6.9(11) ?
C1 N1 C7 C8 . . . . -173.0(6) ?
O1 C7 C8 C9 . . . . 5.4(9) ?
N1 C7 C8 C9 . . . . -174.7(6) ?
C7 C8 C9 C10 . . . . 69.5(7) ?
C11 N2 C10 O2 . . . . -0.2(10) ?
C11 N2 C10 C9 . . . . -177.8(6) ?
C8 C9 C10 O2 . . . . 13.0(9) ?
C8 C9 C10 N2 . . . . -169.4(5) ?
C10 N2 C11 C16 . . . . -119.5(7) ?
C10 N2 C11 C12 . . . . 63.9(8) ?
C16 C11 C12 C13 . . . . 0.1(9) ?
N2 C11 C12 C13 . . . . 176.6(6) ?
C16 C11 C12 C17 . . . . -176.8(7) ?
N2 C11 C12 C17 . . . . -0.2(9) ?
C11 C12 C13 C14 . . . . -0.8(10) ?
C17 C12 C13 C14 . . . . 176.2(7) ?
C12 C13 C14 C15 . . . . 0.6(13) ?
C13 C14 C15 C16 . . . . 0.4(13) ?
C14 C15 C16 C11 . . . . -1.2(12) ?
C12 C11 C16 C15 . . . . 0.9(10) ?
N2 C11 C16 C15 . . . . -175.7(6) ?

loop_
_cod_related_entry_id
_cod_related_entry_database
_cod_related_entry_code
1 ChemSpider 30656667
